data_4330725
loop_
_publ_author_name
'Fergus R. Knight'
'Rebecca A. M. Randall'
'Kasun S. Athukorala Arachchige'
'Lucy Wakefield'
'John M. Griffin'
'Sharon E. Ashbrook'
'Michael B\"uhl'
'Alexandra M. Z. Slawin'
'J. Derek Woollins'

_publ_contact_author_email frk@st-and.ac.uk
_publ_contact_author_name 'F R KNIGHT'
_publ_section_title
;
 Noncovalent Interactions in Peri-Substituted Chalconium Acenaphthene and
 Naphthalene Salts: A Combined Experimental, Crystallographic,
 Computational, and Solid-State NMR Study
;
_journal_name_full 'Inorganic Chemistry'
_journal_page_first 11087
_journal_page_last 11097
_journal_paper_doi 10.1021/ic301627y
_journal_volume 51
_journal_year 2012
_chemical_formula_moiety 'C26 H21 F3 O3 S2 Te'
_chemical_formula_sum 'C26 H21 F3 O3 S2 Te'
_chemical_formula_weight 630.17
_space_group_IT_number 2
_symmetry_cell_setting triclinic
_symmetry_Int_Tables_number 2
_symmetry_space_group_name_Hall '-P 1'
_symmetry_space_group_name_H-M 'P -1'
_atom_sites_solution_hydrogens geom
_atom_sites_solution_primary direct
_atom_sites_solution_secondary difmap
_cell_angle_alpha 76.31(3)
_cell_angle_beta 67.36(3)
_cell_angle_gamma 84.70(4)
_cell_formula_units_Z 2
_cell_length_a 10.117(10)
_cell_length_b 11.322(13)
_cell_length_c 12.210(11)
_cell_measurement_reflns_used 2528
_cell_measurement_temperature 125
_cell_measurement_theta_max 32.58
_cell_measurement_theta_min 1.85
_cell_volume 1254(2)
_computing_cell_refinement 'CrystalClear-SM Expert 2.0 r6'
_computing_data_collection 'CrystalClear-SM Expert 2.0 r6 (Rigaku, 2010)'
_computing_data_reduction 'CrystalClear-SM Expert 2.0 r6'
_computing_molecular_graphics 'CrystalStructure 4.0'
_computing_publication_material 'CrystalStructure 4.0 (Rigaku, 2010)'
_computing_structure_refinement 'SHELXL97 (Sheldrick, 2008)'
_computing_structure_solution SIR97
_diffrn_ambient_temperature 125
_diffrn_detector_area_resol_mean 13.653
_diffrn_measured_fraction_theta_full 0.999
_diffrn_measured_fraction_theta_max 0.999
_diffrn_measurement_device_type 'Rigaku SCX mini'
_diffrn_measurement_method \w
_diffrn_radiation_type 'Mo K\a'
_diffrn_radiation_wavelength 0.71075
_diffrn_reflns_av_R_equivalents 0.0803
_diffrn_reflns_limit_h_max 12
_diffrn_reflns_limit_h_min -12
_diffrn_reflns_limit_k_max 13
_diffrn_reflns_limit_k_min -13
_diffrn_reflns_limit_l_max 14
_diffrn_reflns_limit_l_min -14
_diffrn_reflns_number 10812
_diffrn_reflns_theta_full 25.00
_diffrn_reflns_theta_max 25.00
_diffrn_standards_number 0
_exptl_absorpt_coefficient_mu 1.401
_exptl_absorpt_correction_T_max 0.894
_exptl_absorpt_correction_T_min 0.751
_exptl_absorpt_correction_type multi-scan
_exptl_absorpt_process_details 'REQAB (Rigaku, 1998)'
_exptl_crystal_colour colorless
_exptl_crystal_density_diffrn 1.669
_exptl_crystal_description chip
_exptl_crystal_F_000 624.00
_exptl_crystal_size_max 0.160
_exptl_crystal_size_mid 0.130
_exptl_crystal_size_min 0.080
_refine_diff_density_max 1.770
_refine_diff_density_min -0.980
_refine_ls_extinction_method none
_refine_ls_goodness_of_fit_ref 1.125
_refine_ls_hydrogen_treatment constr
_refine_ls_number_parameters 316
_refine_ls_number_reflns 4414
_refine_ls_number_restraints 0
_refine_ls_R_factor_gt 0.0651
_refine_ls_shift/su_max 0.000
_refine_ls_structure_factor_coef Fsqd
_refine_ls_weighting_details 'w = 1/[\s^2^(Fo^2^)+(0.0136P)^2^+4.9571P] where P=(Fo^2^+2Fc^2^)/3'
_refine_ls_weighting_scheme calc
_refine_ls_wR_factor_ref 0.1195
_reflns_number_gt 3279
_reflns_number_total 4415
_reflns_threshold_expression F^2^>2.0\s(F^2^)
_cod_data_source_file ic301627y_si_001_09.cif
_cod_data_source_block Ferg-107_off
_cod_original_cell_volume 1254(3)
_cod_database_code 4330725

loop_
_symmetry_equiv_pos_site_id
_symmetry_equiv_pos_as_xyz
1 +X,+Y,+Z
2 -X,-Y,-Z

loop_
_atom_site_label
_atom_site_type_symbol
_atom_site_fract_x
_atom_site_fract_y
_atom_site_fract_z
_atom_site_U_iso_or_equiv
_atom_site_adp_type
_atom_site_occupancy
_atom_site_symmetry_multiplicity
_atom_site_calc_flag
_atom_site_refinement_flags
Te1 Te 0.83870(6) 0.49726(5) 0.37005(5) 0.02725(17) Uani 1.0 2 d .
S1 S 1.0451(2) 0.41825(18) 0.13386(17) 0.0259(5) Uani 1.0 2 d .
S2 S 0.6333(3) -0.22793(19) 0.23070(18) 0.0357(6) Uani 1.0 2 d .
F1 F 0.6567(8) -0.0310(5) 0.0622(5) 0.0719(19) Uani 1.0 2 d .
F2 F 0.8411(8) -0.0690(6) 0.1127(7) 0.090(3) Uani 1.0 2 d .
F3 F 0.6482(8) 0.0015(5) 0.2314(6) 0.083(2) Uani 1.0 2 d .
O1 O 0.6975(8) -0.2929(6) 0.1334(5) 0.060(2) Uani 1.0 2 d .
O2 O 0.4792(7) -0.2141(6) 0.2716(6) 0.0536(18) Uani 1.0 2 d .
O3 O 0.6877(7) -0.2624(6) 0.3280(5) 0.0460(17) Uani 1.0 2 d .
C1 C 0.9562(8) 0.3481(7) 0.4344(7) 0.0206(17) Uani 1.0 2 d .
C2 C 0.9344(8) 0.3184(7) 0.5579(7) 0.0247(18) Uani 1.0 2 d .
C3 C 1.0028(8) 0.2196(7) 0.6105(7) 0.0277(19) Uani 1.0 2 d .
C4 C 1.0904(8) 0.1439(7) 0.5372(7) 0.0232(18) Uani 1.0 2 d .
C5 C 1.1121(8) 0.1726(7) 0.4130(7) 0.0216(17) Uani 1.0 2 d .
C6 C 1.2022(8) 0.0837(7) 0.3520(7) 0.0259(18) Uani 1.0 2 d .
C7 C 1.2347(9) 0.0970(7) 0.2296(7) 0.031(2) Uani 1.0 2 d .
C8 C 1.1852(9) 0.2028(7) 0.1658(8) 0.0281(19) Uani 1.0 2 d .
C9 C 1.0980(8) 0.2899(7) 0.2243(7) 0.0264(19) Uani 1.0 2 d .
C10 C 1.0542(8) 0.2749(7) 0.3544(7) 0.0218(17) Uani 1.0 2 d .
C11 C 1.1730(9) 0.0308(7) 0.5644(7) 0.029(2) Uani 1.0 2 d .
C12 C 1.2409(9) -0.0123(7) 0.4421(7) 0.0286(19) Uani 1.0 2 d .
C13 C 0.6979(8) 0.3895(7) 0.3415(7) 0.0203(17) Uani 1.0 2 d .
C14 C 0.6809(8) 0.4204(7) 0.2304(7) 0.0286(19) Uani 1.0 2 d .
C15 C 0.5949(9) 0.3504(8) 0.2065(8) 0.034(2) Uani 1.0 2 d .
C16 C 0.5257(8) 0.2478(7) 0.2959(8) 0.031(2) Uani 1.0 2 d .
C17 C 0.5414(8) 0.2155(7) 0.4068(8) 0.029(2) Uani 1.0 2 d .
C18 C 0.6314(8) 0.2879(7) 0.4286(7) 0.0248(18) Uani 1.0 2 d .
C19 C 0.6927(9) 0.5183(7) 0.5454(7) 0.032(2) Uani 1.0 2 d .
C20 C 1.1597(8) 0.5377(7) 0.1195(7) 0.0264(19) Uani 1.0 2 d .
C21 C 1.1136(9) 0.6570(7) 0.0872(7) 0.0292(19) Uani 1.0 2 d .
C22 C 1.1981(9) 0.7542(7) 0.0715(7) 0.036(3) Uani 1.0 2 d .
C23 C 1.3279(9) 0.7324(8) 0.0895(8) 0.037(3) Uani 1.0 2 d .
C24 C 1.3733(10) 0.6146(7) 0.1244(7) 0.034(2) Uani 1.0 2 d .
C25 C 1.2889(8) 0.5187(8) 0.1362(7) 0.029(2) Uani 1.0 2 d .
C26 C 0.6989(12) -0.0751(8) 0.1562(9) 0.046(3) Uani 1.0 2 d .
H2 H 0.8703 0.3671 0.6093 0.0296 Uiso 1.0 2 calc R
H3 H 0.9892 0.2054 0.6940 0.0333 Uiso 1.0 2 calc R
H7 H 1.2892 0.0368 0.1882 0.0372 Uiso 1.0 2 calc R
H8 H 1.2127 0.2143 0.0803 0.0338 Uiso 1.0 2 calc R
H11A H 1.1086 -0.0322 0.6290 0.0352 Uiso 1.0 2 calc R
H11B H 1.2483 0.0490 0.5912 0.0352 Uiso 1.0 2 calc R
H12A H 1.3462 -0.0197 0.4171 0.0344 Uiso 1.0 2 calc R
H12B H 1.2014 -0.0921 0.4500 0.0344 Uiso 1.0 2 calc R
H14 H 0.7285 0.4895 0.1711 0.0343 Uiso 1.0 2 calc R
H15 H 0.5825 0.3710 0.1310 0.0406 Uiso 1.0 2 calc R
H16 H 0.4667 0.1994 0.2793 0.0376 Uiso 1.0 2 calc R
H17 H 0.4931 0.1469 0.4665 0.0351 Uiso 1.0 2 calc R
H18 H 0.6462 0.2668 0.5031 0.0297 Uiso 1.0 2 calc R
H19A H 0.6684 0.4381 0.6004 0.0388 Uiso 1.0 2 calc R
H19B H 0.6055 0.5587 0.5385 0.0388 Uiso 1.0 2 calc R
H19C H 0.7374 0.5676 0.5778 0.0388 Uiso 1.0 2 calc R
H21 H 1.0250 0.6712 0.0762 0.0350 Uiso 1.0 2 calc R
H22 H 1.1682 0.8352 0.0487 0.0432 Uiso 1.0 2 calc R
H23 H 1.3859 0.7992 0.0776 0.0450 Uiso 1.0 2 calc R
H24 H 1.4593 0.6002 0.1396 0.0413 Uiso 1.0 2 calc R
H25 H 1.3205 0.4377 0.1563 0.0349 Uiso 1.0 2 calc R

loop_
_atom_site_aniso_label
_atom_site_aniso_U_11
_atom_site_aniso_U_22
_atom_site_aniso_U_33
_atom_site_aniso_U_12
_atom_site_aniso_U_13
_atom_site_aniso_U_23
Te1 0.0279(3) 0.0261(3) 0.0253(3) -0.0011(3) -0.0085(3) -0.0030(3)
S1 0.0260(11) 0.0281(11) 0.0209(11) -0.0024(9) -0.0075(9) -0.0018(9)
S2 0.0474(15) 0.0297(12) 0.0217(12) 0.0009(11) -0.0056(11) -0.0032(10)
F1 0.132(6) 0.040(4) 0.055(4) -0.005(4) -0.054(4) 0.003(3)
F2 0.072(5) 0.070(5) 0.107(6) -0.030(4) -0.018(5) 0.004(4)
F3 0.136(6) 0.039(4) 0.098(5) 0.032(4) -0.063(5) -0.041(4)
O1 0.104(6) 0.034(4) 0.025(4) 0.002(4) -0.004(4) -0.011(3)
O2 0.039(4) 0.077(5) 0.037(4) -0.005(4) -0.010(4) -0.002(4)
O3 0.048(4) 0.063(5) 0.025(4) 0.018(4) -0.019(3) -0.005(3)
C1 0.017(4) 0.017(4) 0.026(5) -0.004(4) -0.009(4) 0.002(4)
C2 0.029(5) 0.026(5) 0.017(4) 0.004(4) -0.005(4) -0.008(4)
C3 0.032(5) 0.033(5) 0.022(5) -0.002(4) -0.014(4) -0.006(4)
C4 0.021(5) 0.023(5) 0.024(5) -0.009(4) -0.008(4) 0.000(4)
C5 0.014(4) 0.024(5) 0.025(5) -0.007(4) -0.004(4) -0.004(4)
C6 0.029(5) 0.024(5) 0.023(5) 0.002(4) -0.013(4) 0.002(4)
C7 0.037(5) 0.025(5) 0.027(5) -0.010(4) -0.009(4) 0.001(4)
C8 0.038(5) 0.023(5) 0.029(5) -0.000(4) -0.020(4) -0.005(4)
C9 0.025(5) 0.027(5) 0.025(5) -0.004(4) -0.013(4) 0.006(4)
C10 0.020(4) 0.018(4) 0.025(5) 0.001(4) -0.010(4) 0.002(4)
C11 0.035(5) 0.026(5) 0.029(5) 0.008(4) -0.021(4) 0.001(4)
C12 0.032(5) 0.027(5) 0.030(5) 0.005(4) -0.017(4) -0.006(4)
C13 0.016(4) 0.019(4) 0.021(4) 0.002(4) -0.003(4) -0.003(4)
C14 0.031(5) 0.023(5) 0.026(5) -0.003(4) -0.008(4) -0.000(4)
C15 0.029(5) 0.040(6) 0.033(5) 0.010(5) -0.014(5) -0.009(5)
C16 0.024(5) 0.030(5) 0.038(6) -0.000(4) -0.007(4) -0.014(4)
C17 0.026(5) 0.022(5) 0.032(5) -0.001(4) -0.004(4) -0.006(4)
C18 0.024(5) 0.023(5) 0.024(5) -0.000(4) -0.010(4) 0.002(4)
C19 0.035(5) 0.033(5) 0.029(5) 0.013(4) -0.013(4) -0.010(4)
C20 0.029(5) 0.029(5) 0.015(4) -0.002(4) -0.000(4) -0.005(4)
C21 0.033(5) 0.025(5) 0.023(5) 0.005(4) -0.005(4) -0.004(4)
C22 0.045(6) 0.019(5) 0.029(5) 0.002(4) -0.004(5) 0.004(4)
C23 0.040(6) 0.042(6) 0.033(5) -0.008(5) -0.010(5) -0.015(5)
C24 0.044(6) 0.032(5) 0.024(5) -0.000(5) -0.010(5) -0.003(4)
C25 0.016(4) 0.047(6) 0.021(5) -0.002(4) -0.006(4) -0.003(4)
C26 0.074(8) 0.026(5) 0.041(6) 0.002(5) -0.025(6) -0.007(5)

loop_
_atom_type_symbol
_atom_type_description
_atom_type_scat_dispersion_real
_atom_type_scat_dispersion_imag
_atom_type_scat_source
C C 0.0033 0.0016
;
International Tables for Crystallography
(1992, Vol. C, Tables 4.2.6.8 and 6.1.1.4)
;
H H 0.0000 0.0000
;
International Tables for Crystallography
(1992, Vol. C, Table 6.1.1.4)
;
Te Te -0.5308 1.6751
;
International Tables for Crystallography
(1992, Vol. C, Tables 4.2.6.8 and 6.1.1.4)
;
S S 0.1246 0.1234
;
International Tables for Crystallography
(1992, Vol. C, Tables 4.2.6.8 and 6.1.1.4)
;
O O 0.0106 0.0060
;
International Tables for Crystallography
(1992, Vol. C, Tables 4.2.6.8 and 6.1.1.4)
;
F F 0.0171 0.0103
;
International Tables for Crystallography
(1992, Vol. C, Tables 4.2.6.8 and 6.1.1.4)
;

loop_
_geom_angle_atom_site_label_1
_geom_angle_atom_site_label_2
_geom_angle_atom_site_label_3
_geom_angle
_geom_angle_publ_flag
C1 Te1 C13 96.2(3) yes
C1 Te1 C19 96.2(3) yes
C13 Te1 C19 95.2(4) yes
C9 S1 C20 103.7(5) yes
O1 S2 O2 115.3(5) yes
O1 S2 O3 114.7(4) yes
O1 S2 C26 102.4(4) yes
O2 S2 O3 114.5(4) yes
O2 S2 C26 103.6(5) yes
O3 S2 C26 104.3(5) yes
Te1 C1 C2 118.8(5) yes
Te1 C1 C10 122.1(6) yes
C2 C1 C10 119.1(7) yes
C1 C2 C3 123.5(7) yes
C2 C3 C4 118.5(8) yes
C3 C4 C5 118.4(7) yes
C3 C4 C11 131.9(8) yes
C5 C4 C11 109.6(7) yes
C4 C5 C6 110.9(7) yes
C4 C5 C10 125.3(7) yes
C6 C5 C10 123.9(8) yes
C5 C6 C7 118.9(7) yes
C5 C6 C12 109.3(7) yes
C7 C6 C12 131.8(7) yes
C6 C7 C8 118.8(8) yes
C7 C8 C9 122.5(8) yes
S1 C9 C8 118.0(6) yes
S1 C9 C10 122.0(6) yes
C8 C9 C10 120.0(7) yes
C1 C10 C5 115.1(7) yes
C1 C10 C9 129.3(7) yes
C5 C10 C9 115.6(7) yes
C4 C11 C12 105.0(7) yes
C6 C12 C11 105.1(7) yes
Te1 C13 C14 118.1(5) yes
Te1 C13 C18 120.8(7) yes
C14 C13 C18 121.0(8) yes
C13 C14 C15 119.9(7) yes
C14 C15 C16 119.0(9) yes
C15 C16 C17 121.9(9) yes
C16 C17 C18 118.0(7) yes
C13 C18 C17 120.1(8) yes
S1 C20 C21 116.3(7) yes
S1 C20 C25 124.3(6) yes
C21 C20 C25 119.4(8) yes
C20 C21 C22 119.6(9) yes
C21 C22 C23 119.8(8) yes
C22 C23 C24 121.2(9) yes
C23 C24 C25 118.0(9) yes
C20 C25 C24 121.9(8) yes
S2 C26 F1 110.8(9) yes
S2 C26 F2 112.5(7) yes
S2 C26 F3 111.8(6) yes
F1 C26 F2 107.5(7) yes
F1 C26 F3 106.5(8) yes
F2 C26 F3 107.5(10) yes
C1 C2 H2 118.264 no
C3 C2 H2 118.265 no
C2 C3 H3 120.764 no
C4 C3 H3 120.774 no
C6 C7 H7 120.591 no
C8 C7 H7 120.593 no
C7 C8 H8 118.739 no
C9 C8 H8 118.744 no
C4 C11 H11A 110.752 no
C4 C11 H11B 110.756 no
C12 C11 H11A 110.754 no
C12 C11 H11B 110.757 no
H11A C11 H11B 108.841 no
C6 C12 H12A 110.731 no
C6 C12 H12B 110.734 no
C11 C12 H12A 110.732 no
C11 C12 H12B 110.739 no
H12A C12 H12B 108.825 no
C13 C14 H14 120.036 no
C15 C14 H14 120.026 no
C14 C15 H15 120.485 no
C16 C15 H15 120.482 no
C15 C16 H16 119.045 no
C17 C16 H16 119.044 no
C16 C17 H17 121.001 no
C18 C17 H17 120.986 no
C13 C18 H18 119.970 no
C17 C18 H18 119.974 no
Te1 C19 H19A 109.466 no
Te1 C19 H19B 109.465 no
Te1 C19 H19C 109.470 no
H19A C19 H19B 109.470 no
H19A C19 H19C 109.481 no
H19B C19 H19C 109.477 no
C20 C21 H21 120.180 no
C22 C21 H21 120.187 no
C21 C22 H22 120.124 no
C23 C22 H22 120.124 no
C22 C23 H23 119.393 no
C24 C23 H23 119.389 no
C23 C24 H24 121.010 no
C25 C24 H24 121.013 no
C20 C25 H25 119.027 no
C24 C25 H25 119.028 no

loop_
_geom_bond_atom_site_label_1
_geom_bond_atom_site_label_2
_geom_bond_distance
_geom_bond_publ_flag
Te1 C1 2.145(8) yes
Te1 C13 2.131(9) yes
Te1 C19 2.136(8) yes
S1 C9 1.780(8) yes
S1 C20 1.795(9) yes
S2 O1 1.451(7) yes
S2 O2 1.449(7) yes
S2 O3 1.453(8) yes
S2 C26 1.807(9) yes
F1 C26 1.347(14) yes
F2 C26 1.330(13) yes
F3 C26 1.337(12) yes
C1 C2 1.398(11) yes
C1 C10 1.453(10) yes
C2 C3 1.414(11) yes
C3 C4 1.390(11) yes
C4 C5 1.407(12) yes
C4 C11 1.505(11) yes
C5 C6 1.435(11) yes
C5 C10 1.414(11) yes
C6 C7 1.375(12) yes
C6 C12 1.495(11) yes
C7 C8 1.429(11) yes
C8 C9 1.396(11) yes
C9 C10 1.447(11) yes
C11 C12 1.560(12) yes
C13 C14 1.391(13) yes
C13 C18 1.387(9) yes
C14 C15 1.378(14) yes
C15 C16 1.412(10) yes
C16 C17 1.383(14) yes
C17 C18 1.414(14) yes
C20 C21 1.404(11) yes
C20 C25 1.389(13) yes
C21 C22 1.388(13) yes
C22 C23 1.404(14) yes
C23 C24 1.393(12) yes
C24 C25 1.389(13) yes
C2 H2 0.950 no
C3 H3 0.950 no
C7 H7 0.950 no
C8 H8 0.950 no
C11 H11A 0.990 no
C11 H11B 0.990 no
C12 H12A 0.990 no
C12 H12B 0.990 no
C14 H14 0.950 no
C15 H15 0.950 no
C16 H16 0.950 no
C17 H17 0.950 no
C18 H18 0.950 no
C19 H19A 0.980 no
C19 H19B 0.980 no
C19 H19C 0.980 no
C21 H21 0.950 no
C22 H22 0.950 no
C23 H23 0.950 no
C24 H24 0.950 no
C25 H25 0.950 no

loop_
_geom_contact_atom_site_label_1
_geom_contact_atom_site_label_2
_geom_contact_distance
_geom_contact_publ_flag
_geom_contact_site_symmetry_2
Te1 S1 3.117(3) no .
Te1 C9 3.578(8) no .
Te1 C20 3.476(7) no .
S1 C1 3.334(9) no .
S1 C13 3.440(7) no .
S1 C14 3.409(9) no .
F1 O1 2.924(9) no .
F1 O2 2.951(8) no .
F2 O1 2.949(11) no .
F2 O3 2.979(8) no .
F3 O2 2.946(10) no .
F3 O3 2.992(9) no .
C1 C4 2.849(11) no .
C1 C18 3.447(13) no .
C2 C5 2.734(11) no .
C2 C19 3.198(12) no .
C3 C10 2.885(12) no .
C5 C8 2.759(12) no .
C6 C9 2.843(11) no .
C7 C10 2.889(11) no .
C9 C25 3.099(12) no .
C10 C20 3.523(10) no .
C13 C16 2.758(14) no .
C14 C17 2.812(10) no .
C15 C18 2.794(14) no .
C18 C19 3.459(14) no .
C20 C23 2.779(13) no .
C21 C24 2.815(14) no .
C22 C25 2.773(12) no .
Te1 O3 3.029(7) no 1_565
F1 C7 3.543(11) no 2_755
F1 C8 3.557(11) no 2_755
F1 C22 3.351(10) no 2_765
F1 C23 3.435(10) no 2_765
F2 F2 3.526(9) no 2_755
F3 C11 3.541(14) no 2_756
F3 C16 3.096(11) no .
F3 C17 3.438(12) no .
O1 C8 3.305(10) no 2_755
O1 C14 3.178(10) no 1_545
O1 C24 3.583(14) no 1_445
O2 C12 3.569(10) no 1_455
O2 C18 3.304(10) no 2_656
O2 C23 3.329(14) no 1_445
O2 C24 3.414(13) no 1_445
O3 Te1 3.029(7) no 1_545
O3 C3 3.587(13) no 2_756
O3 C17 3.309(10) no 2_656
O3 C18 3.423(9) no 2_656
O3 C19 3.190(10) no 1_545
C3 O3 3.587(13) no 2_756
C7 F1 3.543(11) no 2_755
C8 F1 3.557(11) no 2_755
C8 O1 3.305(10) no 2_755
C11 F3 3.541(14) no 2_756
C12 O2 3.569(10) no 1_655
C12 C18 3.519(11) no 2_756
C14 O1 3.178(10) no 1_565
C16 F3 3.096(11) no .
C17 F3 3.438(12) no .
C17 O3 3.309(10) no 2_656
C18 O2 3.304(10) no 2_656
C18 O3 3.423(9) no 2_656
C18 C12 3.519(11) no 2_756
C19 O3 3.190(10) no 1_565
C22 F1 3.351(10) no 2_765
C23 F1 3.435(10) no 2_765
C23 O2 3.329(14) no 1_665
C24 O1 3.583(14) no 1_665
C24 O2 3.414(13) no 1_665
Te1 H2 3.0660 no .
Te1 H14 3.0592 no .
Te1 H18 3.1205 no .
Te1 H21 3.5269 no .
S1 H8 2.7877 no .
S1 H14 3.1135 no .
S1 H21 2.7905 no .
S1 H25 2.9356 no .
C1 H3 3.3262 no .
C1 H18 3.0862 no .
C1 H19A 3.0844 no .
C1 H19C 3.4930 no .
C2 H18 3.3602 no .
C2 H19A 2.8173 no .
C2 H19C 3.3025 no .
C3 H11A 2.9399 no .
C3 H11B 2.9724 no .
C4 H2 3.2585 no .
C4 H12A 3.1240 no .
C4 H12B 3.0673 no .
C5 H3 3.2699 no .
C5 H7 3.2874 no .
C5 H11A 3.0630 no .
C5 H11B 3.0172 no .
C5 H12A 3.0723 no .
C5 H12B 3.0286 no .
C6 H8 3.2620 no .
C6 H11A 3.1173 no .
C6 H11B 3.0608 no .
C7 H12A 2.9220 no .
C7 H12B 2.9403 no .
C8 H25 3.0602 no .
C9 H7 3.3267 no .
C9 H25 2.6754 no .
C10 H2 3.3103 no .
C10 H8 3.3154 no .
C10 H25 3.2095 no .
C11 H3 2.8984 no .
C12 H7 2.8690 no .
C13 H15 3.2594 no .
C13 H17 3.2870 no .
C13 H19A 3.2333 no .
C13 H19B 3.2329 no .
C14 H16 3.2569 no .
C14 H18 3.2723 no .
C15 H17 3.3031 no .
C16 H14 3.2678 no .
C16 H18 3.2585 no .
C17 H15 3.2958 no .
C18 H14 3.2722 no .
C18 H16 3.2577 no .
C18 H19A 3.1376 no .
C18 H19B 3.5777 no .
C19 H2 2.5775 no .
C19 H18 3.1184 no .
C20 H22 3.2741 no .
C20 H24 3.2867 no .
C21 H23 3.2679 no .
C21 H25 3.2663 no .
C22 H24 3.2968 no .
C23 H21 3.2751 no .
C23 H25 3.2424 no .
C24 H22 3.2900 no .
C25 H21 3.2713 no .
C25 H23 3.2442 no .
H2 H3 2.3507 no .
H2 H18 3.3975 no .
H2 H19A 2.1584 no .
H2 H19B 3.5289 no .
H2 H19C 2.5554 no .
H3 H11A 2.9992 no .
H3 H11B 3.0402 no .
H7 H8 2.3701 no .
H7 H12A 2.9803 no .
H7 H12B 2.9975 no .
H8 H25 3.2933 no .
H11A H12A 2.7559 no .
H11A H12B 2.2627 no .
H11B H12A 2.2627 no .
H11B H12B 2.7957 no .
H14 H15 2.3355 no .
H14 H21 3.4511 no .
H15 H16 2.3554 no .
H16 H17 2.3336 no .
H17 H18 2.3777 no .
H18 H19A 2.5690 no .
H18 H19B 3.4009 no .
H21 H22 2.3424 no .
H22 H23 2.3469 no .
H23 H24 2.3488 no .
H24 H25 2.3403 no .
Te1 H2 3.5609 no 2_766
S1 H14 3.4984 no 2_765
S1 H21 3.2969 no 2_765
S2 H8 3.4765 no 2_755
S2 H14 3.4181 no 1_545
S2 H18 3.3515 no 2_656
S2 H24 3.3597 no 1_445
F1 H7 3.5220 no 1_455
F1 H7 2.9071 no 2_755
F1 H8 2.9181 no 2_755
F1 H22 2.7105 no 2_765
F1 H23 3.4115 no 1_445
F1 H23 2.8681 no 2_765
F2 H3 3.4354 no 2_756
F2 H8 3.3984 no 2_755
F2 H11B 3.4316 no 2_756
F2 H21 3.3590 no 1_545
F2 H22 3.2379 no 1_545
F2 H22 2.9206 no 2_765
F3 H11A 3.5713 no 2_756
F3 H11B 2.6774 no 2_756
F3 H12A 3.0128 no 1_455
F3 H16 2.7878 no .
F3 H17 3.4208 no .
F3 H17 3.4536 no 2_656
F3 H22 3.3641 no 2_765
O1 H8 2.3778 no 2_755
O1 H14 2.4103 no 1_545
O1 H21 3.1203 no 1_545
O1 H23 3.4919 no 1_445
O1 H24 2.7625 no 1_445
O2 H7 3.4544 no 1_455
O2 H12A 3.0459 no 1_455
O2 H12B 3.2472 no 1_455
O2 H17 3.5733 no 2_656
O2 H18 2.4915 no 2_656
O2 H19A 2.8514 no 2_656
O2 H23 2.8368 no 1_445
O2 H24 2.9979 no 1_445
O3 H3 3.2868 no 2_756
O3 H11B 3.0243 no 2_756
O3 H17 2.9895 no 2_656
O3 H18 3.2075 no 2_656
O3 H19B 2.7575 no 1_545
O3 H19C 3.3885 no 1_545
C1 H12B 3.1812 no 2_756
C1 H19C 3.2668 no 2_766
C2 H12B 3.0551 no 2_756
C2 H19C 3.3139 no 2_766
C3 H12B 3.0221 no 2_756
C3 H19C 3.4491 no 2_766
C4 H12B 3.0011 no 2_756
C4 H19C 3.5600 no 2_766
C5 H11A 3.1126 no 2_756
C5 H12B 3.0685 no 2_756
C5 H16 3.3298 no 1_655
C5 H19C 3.4797 no 2_766
C6 H11A 3.1605 no 2_756
C6 H16 2.8171 no 1_655
C7 H11A 3.2918 no 2_756
C7 H16 3.0254 no 1_655
C8 H11A 3.4470 no 2_756
C9 H11A 3.4444 no 2_756
C10 H11A 3.2582 no 2_756
C10 H12B 3.2514 no 2_756
C10 H19C 3.3245 no 2_766
C11 H17 3.2718 no 1_655
C12 H16 3.1906 no 1_655
C12 H17 3.3961 no 1_655
C12 H17 3.3987 no 2_756
C12 H18 3.0200 no 2_756
C13 H19B 2.9197 no 2_666
C14 H19B 3.2106 no 2_666
C14 H24 3.2251 no 1_455
C15 H19B 3.3367 no 2_666
C15 H19C 3.5871 no 2_666
C15 H24 3.0981 no 1_455
C15 H25 3.0944 no 1_455
C16 H12A 3.3887 no 1_455
C16 H19B 3.1851 no 2_666
C16 H19C 3.3425 no 2_666
C16 H25 3.4643 no 1_455
C17 H11B 3.3622 no 1_455
C17 H11B 3.5104 no 2_756
C17 H12A 3.4097 no 1_455
C17 H12A 3.1615 no 2_756
C17 H19B 2.9205 no 2_666
C17 H19C 3.5424 no 2_666
C18 H12A 3.2118 no 2_756
C18 H12B 3.1069 no 2_756
C18 H19B 2.7819 no 2_666
C19 H24 3.5128 no 2_766
C20 H14 3.3651 no 2_765
C20 H15 3.1763 no 2_765
C21 H3 3.1902 no 2_766
C21 H15 3.2513 no 2_765
C22 H3 2.8780 no 2_766
C22 H15 3.1472 no 2_765
C23 H2 3.4059 no 2_766
C23 H3 3.4228 no 2_766
C23 H15 2.9761 no 2_765
C24 H2 3.2786 no 2_766
C24 H15 3.3218 no 1_655
C24 H15 2.9409 no 2_765
C24 H19A 3.1359 no 2_766
C24 H19C 3.5323 no 2_766
C25 H2 3.4046 no 2_766
C25 H15 3.2565 no 1_655
C25 H15 3.0003 no 2_765
C25 H19A 3.5530 no 2_766
C25 H19C 3.3079 no 2_766
C26 H8 3.3957 no 2_755
C26 H11B 3.4089 no 2_756
C26 H22 3.2111 no 2_765
H2 Te1 3.5609 no 2_766
H2 C23 3.4059 no 2_766
H2 C24 3.2786 no 2_766
H2 C25 3.4046 no 2_766
H2 H12B 3.5547 no 2_756
H3 F2 3.4354 no 2_756
H3 O3 3.2868 no 2_756
H3 C21 3.1902 no 2_766
H3 C22 2.8780 no 2_766
H3 C23 3.4228 no 2_766
H3 H12B 3.5486 no 2_756
H3 H21 3.3697 no 2_766
H3 H22 2.8671 no 2_766
H7 F1 3.5220 no 1_655
H7 F1 2.9071 no 2_755
H7 O2 3.4544 no 1_655
H7 H16 3.3122 no 1_655
H7 H23 3.1991 no 1_545
H8 S2 3.4765 no 2_755
H8 F1 2.9181 no 2_755
H8 F2 3.3984 no 2_755
H8 O1 2.3778 no 2_755
H8 C26 3.3957 no 2_755
H8 H21 3.5926 no 2_765
H11A F3 3.5713 no 2_756
H11A C5 3.1126 no 2_756
H11A C6 3.1605 no 2_756
H11A C7 3.2918 no 2_756
H11A C8 3.4470 no 2_756
H11A C9 3.4444 no 2_756
H11A C10 3.2582 no 2_756
H11B F2 3.4316 no 2_756
H11B F3 2.6774 no 2_756
H11B O3 3.0243 no 2_756
H11B C17 3.3622 no 1_655
H11B C17 3.5104 no 2_756
H11B C26 3.4089 no 2_756
H11B H17 2.5472 no 1_655
H11B H17 3.2405 no 2_756
H12A F3 3.0128 no 1_655
H12A O2 3.0459 no 1_655
H12A C16 3.3887 no 1_655
H12A C17 3.4097 no 1_655
H12A C17 3.1615 no 2_756
H12A C18 3.2118 no 2_756
H12A H16 2.7342 no 1_655
H12A H17 2.8056 no 1_655
H12A H17 2.6668 no 2_756
H12A H18 2.7411 no 2_756
H12B O2 3.2472 no 1_655
H12B C1 3.1812 no 2_756
H12B C2 3.0551 no 2_756
H12B C3 3.0221 no 2_756
H12B C4 3.0011 no 2_756
H12B C5 3.0685 no 2_756
H12B C10 3.2514 no 2_756
H12B C18 3.1069 no 2_756
H12B H2 3.5547 no 2_756
H12B H3 3.5486 no 2_756
H12B H17 3.5698 no 2_756
H12B H18 2.4893 no 2_756
H14 S1 3.4984 no 2_765
H14 S2 3.4181 no 1_565
H14 O1 2.4103 no 1_565
H14 C20 3.3651 no 2_765
H14 H24 3.0130 no 1_455
H15 C20 3.1763 no 2_765
H15 C21 3.2513 no 2_765
H15 C22 3.1472 no 2_765
H15 C23 2.9761 no 2_765
H15 C24 3.3218 no 1_455
H15 C24 2.9409 no 2_765
H15 C25 3.2565 no 1_455
H15 C25 3.0003 no 2_765
H15 H23 3.4480 no 2_765
H15 H24 2.7796 no 1_455
H15 H24 3.4270 no 2_765
H15 H25 2.6072 no 1_455
H15 H25 3.4794 no 2_765
H16 F3 2.7878 no .
H16 C5 3.3298 no 1_455
H16 C6 2.8171 no 1_455
H16 C7 3.0254 no 1_455
H16 C12 3.1906 no 1_455
H16 H7 3.3122 no 1_455
H16 H12A 2.7342 no 1_455
H16 H19C 3.5586 no 2_666
H16 H25 3.2825 no 1_455
H17 F3 3.4208 no .
H17 F3 3.4536 no 2_656
H17 O2 3.5733 no 2_656
H17 O3 2.9895 no 2_656
H17 C11 3.2718 no 1_455
H17 C12 3.3961 no 1_455
H17 C12 3.3987 no 2_756
H17 H11B 2.5472 no 1_455
H17 H11B 3.2405 no 2_756
H17 H12A 2.8056 no 1_455
H17 H12A 2.6668 no 2_756
H17 H12B 3.5698 no 2_756
H17 H17 3.2344 no 2_656
H17 H19B 3.3836 no 2_666
H18 S2 3.3515 no 2_656
H18 O2 2.4915 no 2_656
H18 O3 3.2075 no 2_656
H18 C12 3.0200 no 2_756
H18 H12A 2.7411 no 2_756
H18 H12B 2.4893 no 2_756
H18 H19B 3.1991 no 2_666
H19A O2 2.8514 no 2_656
H19A C24 3.1359 no 2_766
H19A C25 3.5530 no 2_766
H19A H24 2.8683 no 2_766
H19B O3 2.7575 no 1_565
H19B C13 2.9197 no 2_666
H19B C14 3.2106 no 2_666
H19B C15 3.3367 no 2_666
H19B C16 3.1851 no 2_666
H19B C17 2.9205 no 2_666
H19B C18 2.7819 no 2_666
H19B H17 3.3836 no 2_666
H19B H18 3.1991 no 2_666
H19B H19B 3.1410 no 2_666
H19C O3 3.3885 no 1_565
H19C C1 3.2668 no 2_766
H19C C2 3.3139 no 2_766
H19C C3 3.4491 no 2_766
H19C C4 3.5600 no 2_766
H19C C5 3.4797 no 2_766
H19C C10 3.3245 no 2_766
H19C C15 3.5871 no 2_666
H19C C16 3.3425 no 2_666
H19C C17 3.5424 no 2_666
H19C C24 3.5323 no 2_766
H19C C25 3.3079 no 2_766
H19C H16 3.5586 no 2_666
H19C H24 3.4331 no 2_766
H19C H25 3.0564 no 2_766
H21 S1 3.2969 no 2_765
H21 F2 3.3590 no 1_565
H21 O1 3.1203 no 1_565
H21 H3 3.3697 no 2_766
H21 H8 3.5926 no 2_765
H22 F1 2.7105 no 2_765
H22 F2 3.2379 no 1_565
H22 F2 2.9206 no 2_765
H22 F3 3.3641 no 2_765
H22 C26 3.2111 no 2_765
H22 H3 2.8671 no 2_766
H23 F1 3.4115 no 1_665
H23 F1 2.8681 no 2_765
H23 O1 3.4919 no 1_665
H23 O2 2.8368 no 1_665
H23 H7 3.1991 no 1_565
H23 H15 3.4480 no 2_765
H24 S2 3.3597 no 1_665
H24 O1 2.7625 no 1_665
H24 O2 2.9979 no 1_665
H24 C14 3.2251 no 1_655
H24 C15 3.0981 no 1_655
H24 C19 3.5128 no 2_766
H24 H14 3.0130 no 1_655
H24 H15 2.7796 no 1_655
H24 H15 3.4270 no 2_765
H24 H19A 2.8683 no 2_766
H24 H19C 3.4331 no 2_766
H24 H25 3.5445 no 2_865
H25 C15 3.0944 no 1_655
H25 C16 3.4643 no 1_655
H25 H15 2.6072 no 1_655
H25 H15 3.4794 no 2_765
H25 H16 3.2825 no 1_655
H25 H19C 3.0564 no 2_766
H25 H24 3.5445 no 2_865

loop_
_geom_torsion_atom_site_label_1
_geom_torsion_atom_site_label_2
_geom_torsion_atom_site_label_3
_geom_torsion_atom_site_label_4
_geom_torsion
_geom_torsion_publ_flag
C1 Te1 C13 C14 -130.7(5) no
C1 Te1 C13 C18 45.9(5) no
C13 Te1 C1 C2 -107.6(6) no
C13 Te1 C1 C10 70.6(6) no
C19 Te1 C1 C2 -11.6(6) no
C19 Te1 C1 C10 166.5(6) no
C19 Te1 C13 C14 132.4(5) no
C19 Te1 C13 C18 -50.9(5) no
C9 S1 C20 C21 -160.1(5) no
C9 S1 C20 C25 21.0(7) no
C20 S1 C9 C8 -102.6(6) no
C20 S1 C9 C10 77.0(7) no
O1 S2 C26 F1 59.9(7) no
O1 S2 C26 F2 -60.4(9) no
O1 S2 C26 F3 178.5(8) no
O2 S2 C26 F1 -60.3(7) no
O2 S2 C26 F2 179.4(7) no
O2 S2 C26 F3 58.4(9) no
O3 S2 C26 F1 179.7(6) no
O3 S2 C26 F2 59.4(8) no
O3 S2 C26 F3 -61.7(9) no
Te1 C1 C2 C3 178.0(5) no
Te1 C1 C10 C5 -173.8(5) no
Te1 C1 C10 C9 4.4(11) no
C2 C1 C10 C5 4.3(11) no
C2 C1 C10 C9 -177.5(7) no
C10 C1 C2 C3 -0.2(12) no
C1 C2 C3 C4 -3.6(12) no
C2 C3 C4 C5 2.9(11) no
C2 C3 C4 C11 -177.5(7) no
C3 C4 C5 C6 -178.7(7) no
C3 C4 C5 C10 1.5(12) no
C3 C4 C11 C12 176.7(8) no
C5 C4 C11 C12 -3.7(9) no
C11 C4 C5 C6 1.7(9) no
C11 C4 C5 C10 -178.1(7) no
C4 C5 C6 C7 179.9(7) no
C4 C5 C6 C12 1.3(9) no
C4 C5 C10 C1 -5.2(12) no
C4 C5 C10 C9 176.4(7) no
C6 C5 C10 C1 175.1(7) no
C6 C5 C10 C9 -3.3(11) no
C10 C5 C6 C7 -0.4(12) no
C10 C5 C6 C12 -179.0(7) no
C5 C6 C7 C8 3.9(12) no
C5 C6 C12 C11 -3.5(9) no
C7 C6 C12 C11 178.1(9) no
C12 C6 C7 C8 -177.8(8) no
C6 C7 C8 C9 -3.8(13) no
C7 C8 C9 S1 179.5(7) no
C7 C8 C9 C10 -0.1(13) no
S1 C9 C10 C1 5.8(12) no
S1 C9 C10 C5 -176.0(5) no
C8 C9 C10 C1 -174.7(8) no
C8 C9 C10 C5 3.5(11) no
C4 C11 C12 C6 4.3(8) no
Te1 C13 C14 C15 177.7(4) no
Te1 C13 C18 C17 -178.3(4) no
C14 C13 C18 C17 -1.7(10) no
C18 C13 C14 C15 1.0(10) no
C13 C14 C15 C16 -0.2(11) no
C14 C15 C16 C17 0.2(11) no
C15 C16 C17 C18 -0.9(11) no
C16 C17 C18 C13 1.6(10) no
S1 C20 C21 C22 -178.5(5) no
S1 C20 C25 C24 -179.7(5) no
C21 C20 C25 C24 1.3(11) no
C25 C20 C21 C22 0.5(11) no
C20 C21 C22 C23 -0.8(11) no
C21 C22 C23 C24 -0.8(12) no
C22 C23 C24 C25 2.6(11) no
C23 C24 C25 C20 -2.9(11) no

loop_
_cod_related_entry_id
_cod_related_entry_database
_cod_related_entry_code
1 ChemSpider 30661253
